data_8103992
loop_
_publ_author_name
'Hoffmann, K.'
'Albert, B.'

_publ_section_title
;
 Crystal structures of M2 [B10 H10] (M = Na, K, Rb) via real space
 simulated annealing powder techniques
;
_journal_name_full 'Zeitschrift fuer Kristallographie (149,1979-)'
_journal_page_first 142
_journal_page_last 146
_journal_volume 220
_journal_year 2005
_chemical_formula_sum 'B10 H10 Na2'
_chemical_name_systematic 'Na2 (B10 H10)'
_space_group_IT_number 14
_symmetry_space_group_name_Hall '-P 2yn'
_symmetry_space_group_name_H-M 'P 1 21/n 1'
_cell_angle_alpha 90
_cell_angle_beta 93.754
_cell_angle_gamma 90
_cell_formula_units_Z 4
_cell_length_a 10.2828
_cell_length_b 13.0218
_cell_length_c 6.6734
_cell_volume 891.655
_citation_journal_id_ASTM ZEKRDZ
_cod_data_source_file Hoffmann_ZEKRDZ_2005_1651.cif
_cod_data_source_block H10B10Na2
_cod_original_cell_volume 891.6547
_cod_original_sg_symbol_Hall '-P 2ybc (x-z,y,z)'
_cod_original_formula_sum 'H10 B10 Na2'
_cod_database_code 8103992

loop_
_symmetry_equiv_pos_as_xyz
x,y,z
-x+1/2,y+1/2,-z+1/2
-x,-y,-z
x-1/2,-y-1/2,z-1/2

loop_
_atom_site_label
_atom_site_type_symbol
_atom_site_fract_x
_atom_site_fract_y
_atom_site_fract_z
_atom_site_occupancy
_atom_site_U_iso_or_equiv
B8 B-1 0.394 0.328 0.674 1 0.0
Na2 Na+1 0.4941 0.6298 0.6927 1 0.0
B10 B-1 0.176 0.322 0.925 1 0.0
H2 H+1 0.04 0.27 0.53 1 0.0
H5 H+1 0.22 0.51 0.05 1 0.0
H1 H+1 0.39 0.33 0.06 1 0.0
B6 B-1 0.11 0.332 0.628 1 0.0
H4 H+1 0.995 0.45 0.88 1 0.0
H9 H+1 0.12 0.53 0.52 1 0.0
B9 B-1 0.258 0.363 0.53 1 0.0
Na1 Na+1 0.988 0.6323 0.7575 1 0.0
B1 B-1 0.091 0.42 0.823 1 0.0
B7 B-1 0.175 0.473 0.643 1 0.0
H3 H+1 0.41 0.531 0.75 1 0.0
B3 B-1 0.23 0.46 0.916 1 0.0
H6 H+1 0.28 0.177 0.7 1 0.0
B5 B-1 0.353 0.453 0.691 1 0.0
H8 H+1 0.26 0.36 0.356 1 0.0
B4 B-1 0.266 0.265 0.726 1 0.0
H7 H+1 0.5 0.32 0.62 1 0.0
H10 H+1 0.13 0.27 0.04 1 0.0
B2 B-1 0.35 0.351 0.894 1 0.0
